data_4350161
loop_
_publ_author_name
'Takaoka, Kanji'
'Kawano, Masaki'
'Hozumi, Toshiya'
'Ohkoshi, Shin-Ichi'
'Fujita, Makoto'

_publ_contact_author 'Masaki Kawano'
_publ_section_title
;
 2D hydrogen-bonded square-grid coordination networks with a
 substitution-active metal site.
;
_journal_issue 10
_journal_name_full 'Inorganic chemistry'
_journal_page_first 3976
_journal_page_last 3982
_journal_paper_doi 10.1021/ic052138u
_journal_volume 45
_journal_year 2006
_chemical_formula_sum 'C40 H28 Co N6 O20'
_chemical_formula_weight 971.61
_space_group_IT_number 60
_space_group_name_Hall '-P 2n 2ab'
_space_group_name_H-M_alt 'P b c n'
_symmetry_cell_setting orthorhombic
_symmetry_space_group_name_H-M 'P b c n'
_atom_sites_solution_hydrogens geom
_atom_sites_solution_primary direct
_atom_sites_solution_secondary difmap
_audit_creation_method SHELXL-97
_cell_angle_alpha 90.00
_cell_angle_beta 90.00
_cell_angle_gamma 90.00
_cell_formula_units_Z 4
_cell_length_a 23.681(2)
_cell_length_b 20.6169(19)
_cell_length_c 8.7336(8)
_cell_measurement_temperature 80(2)
_cell_volume 4264.0(7)
_computing_cell_refinement 'Bruker SMART'
_computing_data_collection 'Bruker SMART'
_computing_data_reduction 'Bruker SHELXTL'
_computing_molecular_graphics 'Bruker XSHELL'
_computing_publication_material 'Bruker SHELXTL'
_computing_structure_refinement 'SHELXL-97 (Sheldrick, 1997)'
_computing_structure_solution 'SHELXS-97 (Sheldrick, 1990)'
_diffrn_ambient_temperature 80(2)
_diffrn_measured_fraction_theta_full 0.938
_diffrn_measured_fraction_theta_max 0.938
_diffrn_measurement_device_type 'Bruker SMART CCD area detector system'
_diffrn_radiation_monochromator graphite
_diffrn_radiation_source 'fine-focus sealed tube'
_diffrn_radiation_type MoK\a
_diffrn_radiation_wavelength 0.71073
_diffrn_reflns_av_R_equivalents 0.0472
_diffrn_reflns_av_sigmaI/netI 0.0429
_diffrn_reflns_limit_h_max 30
_diffrn_reflns_limit_h_min -29
_diffrn_reflns_limit_k_max 19
_diffrn_reflns_limit_k_min -27
_diffrn_reflns_limit_l_max 11
_diffrn_reflns_limit_l_min -11
_diffrn_reflns_number 23007
_diffrn_reflns_theta_full 28.48
_diffrn_reflns_theta_max 28.48
_diffrn_reflns_theta_min 2.62
_exptl_absorpt_coefficient_mu 0.493
_exptl_absorpt_correction_T_max 0.9524
_exptl_absorpt_correction_T_min 0.9297
_exptl_crystal_colour yellow
_exptl_crystal_density_diffrn 1.514
_exptl_crystal_density_method 'not measured'
_exptl_crystal_description block
_exptl_crystal_F_000 1988
_exptl_crystal_size_max 0.15
_exptl_crystal_size_mid 0.15
_exptl_crystal_size_min 0.10
_refine_diff_density_max 0.893
_refine_diff_density_min -0.963
_refine_diff_density_rms 0.114
_refine_ls_extinction_method none
_refine_ls_goodness_of_fit_ref 1.013
_refine_ls_hydrogen_treatment mixed
_refine_ls_matrix_type full
_refine_ls_number_parameters 379
_refine_ls_number_reflns 5064
_refine_ls_number_restraints 157
_refine_ls_restrained_S_all 1.021
_refine_ls_R_factor_all 0.1226
_refine_ls_R_factor_gt 0.0805
_refine_ls_shift/su_max 0.037
_refine_ls_shift/su_mean 0.003
_refine_ls_structure_factor_coef Fsqd
_refine_ls_weighting_details 'calc w=1/[\s^2^(Fo^2^)+(0.1392P)^2^+16.0087P] where P=(Fo^2^+2Fc^2^)/3'
_refine_ls_weighting_scheme calc
_refine_ls_wR_factor_gt 0.2361
_refine_ls_wR_factor_ref 0.2716
_reflns_number_gt 3280
_reflns_number_total 5064
_reflns_threshold_expression >2sigma(I)
_cod_data_source_file ic052138usi20060318_034756.cif
_cod_data_source_block pbcn_Co_80k_H2O_ini
_cod_depositor_comments
;
The following automatic conversions were performed:

data item '_symmetry_cell_setting' value 'Orthorhombic' was changed
to 'orthorhombic' in accordance with the
/home/saulius/struct/COD-crude-data/automatic-downloads/DataCite-retrospective/ACS/depositions/lib/dictionaries/cif_core.dic
dictionary named 'cif_core.dic' version 2.4.2 last updated on
2011-04-26.

Automatic conversion script
Id: cif_fix_values 6909 2019-04-08 15:41:33Z antanas 
;
_cod_original_cell_volume 4263.9(7)
_cod_original_sg_symbol_H-M Pbcn
_cod_database_code 4350161

loop_
_symmetry_equiv_pos_as_xyz
'x, y, z'
'-x+1/2, -y+1/2, z+1/2'
'-x, y, -z+1/2'
'x+1/2, -y+1/2, -z'
'-x, -y, -z'
'x-1/2, y-1/2, -z-1/2'
'x, -y, z-1/2'
'-x-1/2, y-1/2, z'

loop_
_atom_site_label
_atom_site_type_symbol
_atom_site_fract_x
_atom_site_fract_y
_atom_site_fract_z
_atom_site_U_iso_or_equiv
_atom_site_adp_type
_atom_site_occupancy
_atom_site_symmetry_multiplicity
_atom_site_calc_flag
_atom_site_refinement_flags
_atom_site_disorder_assembly
_atom_site_disorder_group
Co1 Co 1.0000 0.79523(4) 0.2500 0.0290(3) Uani 1 2 d S . .
N1 N 0.93562(14) 0.72136(17) 0.2639(5) 0.0285(9) Uani 1 1 d . . .
N2 N 0.93542(14) 0.86746(18) 0.2747(5) 0.0313(9) Uani 1 1 d . . .
O1 O 0.99165(14) 0.79473(18) 0.0113(5) 0.0445(9) Uani 1 1 d . . .
O2 O 0.86218(12) 0.48887(15) 0.3056(4) 0.0329(8) Uani 1 1 d . . .
O3 O 0.76896(13) 0.40679(15) 0.3267(4) 0.0335(8) Uani 1 1 d . A .
C1 C 0.88881(17) 0.7251(2) 0.1752(6) 0.0285(10) Uani 1 1 d . . .
H1 H 0.8857 0.7599 0.1044 0.034 Uiso 1 1 calc R . .
C2 C 0.84508(17) 0.6803(2) 0.1831(6) 0.0275(9) Uani 1 1 d . . .
H2 H 0.8128 0.6853 0.1197 0.033 Uiso 1 1 calc R . .
C3 C 0.93898(18) 0.6700(2) 0.3578(6) 0.0347(11) Uani 1 1 d . . .
H3 H 0.9721 0.6654 0.4184 0.042 Uiso 1 1 calc R . .
C4 C 0.89718(18) 0.6234(2) 0.3719(6) 0.0356(11) Uani 1 1 d . . .
H4 H 0.9017 0.5884 0.4416 0.043 Uiso 1 1 calc R . .
C5 C 0.84852(18) 0.6281(2) 0.2835(5) 0.0275(10) Uani 1 1 d . . .
C6 C 0.80063(18) 0.5812(2) 0.2923(6) 0.0290(10) Uani 1 1 d . . .
C7 C 0.74510(19) 0.6053(2) 0.2857(6) 0.0325(11) Uani 1 1 d . . .
H7 H 0.7392 0.6507 0.2767 0.039 Uiso 1 1 calc R . .
C8 C 0.69911(19) 0.5645(2) 0.2919(6) 0.0341(11) Uani 1 1 d . . .
H8 H 0.6621 0.5822 0.2875 0.041 Uiso 1 1 calc R . .
C9 C 0.80798(17) 0.5145(2) 0.3097(6) 0.0310(10) Uani 1 1 d . . .
C10 C 0.76128(18) 0.4727(2) 0.3136(6) 0.0309(10) Uani 1 1 d . . .
C11 C 0.70616(18) 0.4976(2) 0.3046(6) 0.0334(10) Uani 1 1 d . . .
C12 C 0.65642(18) 0.4530(2) 0.2990(6) 0.0315(10) Uani 1 1 d . . .
C13 C 0.61391(19) 0.4630(2) 0.1927(7) 0.0370(11) Uani 1 1 d . . .
H13 H 0.6155 0.4994 0.1260 0.044 Uiso 1 1 calc R . .
C14 C 0.65096(18) 0.4000(2) 0.3967(6) 0.0333(11) Uani 1 1 d . . .
H14 H 0.6786 0.3920 0.4733 0.040 Uiso 1 1 calc R . .
C15 C 0.93103(18) 0.9199(2) 0.1838(7) 0.0365(11) Uani 1 1 d . . .
H15 H 0.9599 0.9277 0.1104 0.044 Uiso 1 1 calc R . .
C16 C 0.89505(17) 0.8589(2) 0.3814(6) 0.0314(10) Uani 1 1 d . . .
H16 H 0.8983 0.8231 0.4493 0.038 Uiso 1 1 calc R . .
C20 C 0.87908(19) 0.4546(2) 0.4422(6) 0.0369(11) Uani 1 1 d . . .
H20A H 0.8506 0.4212 0.4684 0.044 Uiso 1 1 calc R . .
H20B H 0.8821 0.4852 0.5292 0.044 Uiso 1 1 calc R . .
C21 C 0.9360(2) 0.4228(3) 0.4121(9) 0.0590(17) Uani 1 1 d . . .
H21A H 0.9454 0.3948 0.5006 0.071 Uiso 1 1 calc R . .
H21B H 0.9322 0.3943 0.3213 0.071 Uiso 1 1 calc R . .
C22 C 0.7875(3) 0.3751(3) 0.1884(7) 0.0496(14) Uani 1 1 d D . .
O4 O 0.98021(19) 0.4645(3) 0.3877(7) 0.0827(17) Uani 1 1 d . . .
C23 C 0.7651(10) 0.3061(7) 0.207(2) 0.047(5) Uani 0.510(12) 1 d PD A 1
O6 O 0.7904(6) 0.2702(4) 0.3171(13) 0.091(5) Uani 0.510(12) 1 d P A 1
C24 C 0.7525(9) 0.3137(8) 0.159(3) 0.049(5) Uani 0.490(12) 1 d PD A 2
O5 O 0.7731(4) 0.2735(4) 0.0497(13) 0.068(4) Uani 0.490(12) 1 d P A 2
N10 N 0.8944(10) 0.2572(16) 0.260(2) 0.199(9) Uani 0.60 1 d PDU B 3
O10 O 0.8840(5) 0.2594(6) 0.1208(14) 0.105(4) Uani 0.60 1 d PDU B 3
O11 O 0.8646(11) 0.2236(15) 0.343(2) 0.238(11) Uani 0.60 1 d PDU B 3
O12 O 0.9426(9) 0.2708(10) 0.298(3) 0.239(9) Uani 0.60 1 d PDU B 3
N11 N 0.8815(11) 0.2121(11) 0.263(3) 0.142(8) Uani 0.40 1 d PDU C 4
O15 O 0.8428(17) 0.201(2) 0.176(5) 0.30(2) Uani 0.40 1 d PDU C 4
O16 O 0.9025(8) 0.1749(7) 0.353(2) 0.116(6) Uani 0.40 1 d PDU C 4
O17 O 0.9091(9) 0.2583(10) 0.214(3) 0.134(7) Uani 0.40 1 d PDU C 4
O1W O 0.9996(8) 0.0547(11) 0.1247(14) 0.120(6) Uani 0.50 1 d PU . 5
O2W O 0.9717(9) 0.1021(13) 0.163(3) 0.144(6) Uani 0.50 1 d PU . 5
O3W O 1.0000(15) 0.0742(9) 0.278(2) 0.133(7) Uani 0.50 1 d PU . 5
O4W O 0.9443(9) 0.1240(12) 0.276(3) 0.158(6) Uani 0.50 1 d PU . 5

loop_
_atom_site_aniso_label
_atom_site_aniso_U_11
_atom_site_aniso_U_22
_atom_site_aniso_U_33
_atom_site_aniso_U_23
_atom_site_aniso_U_13
_atom_site_aniso_U_12
Co1 0.0141(4) 0.0173(4) 0.0557(6) 0.000 0.0001(4) 0.000
N1 0.0182(16) 0.0183(16) 0.049(2) -0.0010(16) -0.0017(16) -0.0001(12)
N2 0.0154(16) 0.0260(19) 0.052(3) 0.0046(17) 0.0007(16) 0.0023(13)
O1 0.0273(17) 0.048(2) 0.058(2) 0.0052(19) -0.0036(16) -0.0047(14)
O2 0.0213(14) 0.0284(16) 0.049(2) 0.0081(15) 0.0023(14) -0.0011(12)
O3 0.0257(15) 0.0232(15) 0.051(2) 0.0052(15) 0.0023(14) -0.0033(12)
C1 0.0213(19) 0.0194(19) 0.045(3) -0.0003(19) -0.0013(19) 0.0008(15)
C2 0.0223(19) 0.021(2) 0.039(3) -0.0029(19) 0.0012(18) -0.0007(16)
C3 0.0212(19) 0.023(2) 0.060(3) 0.005(2) -0.007(2) -0.0012(16)
C4 0.025(2) 0.026(2) 0.056(3) 0.008(2) -0.006(2) -0.0025(17)
C5 0.023(2) 0.023(2) 0.036(3) -0.0011(17) 0.0011(17) -0.0026(16)
C6 0.024(2) 0.025(2) 0.038(3) 0.0030(18) -0.0021(18) -0.0057(16)
C7 0.024(2) 0.027(2) 0.046(3) 0.004(2) -0.0038(19) -0.0028(17)
C8 0.025(2) 0.027(2) 0.051(3) 0.004(2) -0.003(2) -0.0045(17)
C9 0.0207(19) 0.029(2) 0.043(3) 0.004(2) -0.0023(19) -0.0021(16)
C10 0.025(2) 0.026(2) 0.042(3) 0.004(2) 0.0007(19) -0.0047(16)
C11 0.0214(19) 0.032(2) 0.047(3) 0.005(2) -0.004(2) -0.0038(18)
C12 0.0223(19) 0.024(2) 0.049(3) 0.002(2) -0.0014(19) -0.0042(16)
C13 0.025(2) 0.025(2) 0.062(3) 0.009(2) -0.006(2) -0.0024(17)
C14 0.024(2) 0.030(2) 0.046(3) 0.004(2) -0.0025(19) -0.0022(17)
C15 0.0197(19) 0.026(2) 0.063(3) 0.007(2) 0.007(2) 0.0019(16)
C16 0.0220(19) 0.026(2) 0.046(3) 0.005(2) -0.0024(19) 0.0025(16)
C20 0.026(2) 0.038(3) 0.046(3) 0.010(2) 0.000(2) -0.0026(19)
C21 0.031(3) 0.060(4) 0.087(5) 0.012(4) -0.005(3) 0.004(2)
C22 0.068(4) 0.031(3) 0.050(3) -0.002(2) 0.008(3) -0.009(3)
O4 0.035(2) 0.121(5) 0.093(4) -0.007(3) 0.006(2) -0.013(3)
C23 0.071(11) 0.027(6) 0.045(13) -0.005(5) -0.029(7) -0.006(6)
O6 0.182(13) 0.025(4) 0.067(7) 0.007(4) -0.016(8) -0.004(6)
C24 0.065(12) 0.040(8) 0.041(13) -0.007(7) -0.014(8) -0.015(8)
O5 0.080(7) 0.041(5) 0.082(8) -0.019(5) 0.016(5) -0.011(4)
N10 0.230(17) 0.181(17) 0.185(12) 0.076(13) -0.105(13) 0.002(15)
O10 0.088(7) 0.114(9) 0.114(8) -0.018(7) -0.004(6) 0.029(7)
O11 0.32(2) 0.24(2) 0.157(15) 0.093(15) -0.069(15) -0.004(17)
O12 0.275(18) 0.155(14) 0.287(19) 0.047(14) -0.189(15) 0.000(14)
N11 0.153(16) 0.063(10) 0.209(19) -0.001(11) -0.125(13) -0.011(10)
O15 0.30(4) 0.31(4) 0.29(4) 0.08(3) -0.23(3) -0.10(3)
O16 0.117(11) 0.048(7) 0.183(15) -0.001(8) -0.074(11) -0.004(7)
O17 0.113(12) 0.077(9) 0.211(19) 0.031(11) -0.025(12) 0.066(8)
O1W 0.140(12) 0.198(15) 0.024(6) -0.033(7) 0.032(7) -0.086(10)
O2W 0.141(15) 0.205(16) 0.088(12) 0.017(11) -0.009(9) -0.046(12)
O3W 0.158(11) 0.170(13) 0.070(11) -0.086(10) -0.045(11) 0.013(12)
O4W 0.128(13) 0.192(16) 0.155(14) -0.020(12) -0.006(11) 0.007(11)

loop_
_atom_type_symbol
_atom_type_description
_atom_type_scat_dispersion_real
_atom_type_scat_dispersion_imag
_atom_type_scat_source
C C 0.0033 0.0016 'International Tables Vol C Tables 4.2.6.8 and 6.1.1.4'
H H 0.0000 0.0000 'International Tables Vol C Tables 4.2.6.8 and 6.1.1.4'
N N 0.0061 0.0033 'International Tables Vol C Tables 4.2.6.8 and 6.1.1.4'
O O 0.0106 0.0060 'International Tables Vol C Tables 4.2.6.8 and 6.1.1.4'
Co Co 0.3494 0.9721 'International Tables Vol C Tables 4.2.6.8 and 6.1.1.4'

loop_
_geom_angle_atom_site_label_1
_geom_angle_atom_site_label_2
_geom_angle_atom_site_label_3
_geom_angle
_geom_angle_site_symmetry_1
_geom_angle_site_symmetry_3
O1 Co1 O1 179.4(2) 3_755 .
O1 Co1 N2 88.33(15) 3_755 .
O1 Co1 N2 92.07(15) . .
O1 Co1 N2 92.07(15) 3_755 3_755
O1 Co1 N2 88.33(15) . 3_755
N2 Co1 N2 92.1(2) . 3_755
O1 Co1 N1 90.41(15) 3_755 .
O1 Co1 N1 89.19(15) . .
N2 Co1 N1 88.89(14) . .
N2 Co1 N1 177.36(16) 3_755 .
O1 Co1 N1 89.19(15) 3_755 3_755
O1 Co1 N1 90.41(15) . 3_755
N2 Co1 N1 177.36(16) . 3_755
N2 Co1 N1 88.89(14) 3_755 3_755
N1 Co1 N1 90.23(19) . 3_755
C3 N1 C1 116.3(4) . .
C3 N1 Co1 123.3(3) . .
C1 N1 Co1 120.4(3) . .
C16 N2 C15 117.3(4) . .
C16 N2 Co1 119.0(3) . .
C15 N2 Co1 123.6(3) . .
C9 O2 C20 114.9(4) . .
C10 O3 C22 114.7(4) . .
N1 C1 C2 123.0(4) . .
C1 C2 C5 120.1(4) . .
N1 C3 C4 124.0(4) . .
C3 C4 C5 119.6(4) . .
C4 C5 C2 116.9(4) . .
C4 C5 C6 123.8(4) . .
C2 C5 C6 119.3(4) . .
C9 C6 C7 118.0(4) . .
C9 C6 C5 123.3(4) . .
C7 C6 C5 118.7(4) . .
C8 C7 C6 121.5(4) . .
C7 C8 C11 120.8(4) . .
O2 C9 C6 119.2(4) . .
O2 C9 C10 119.8(4) . .
C6 C9 C10 120.6(4) . .
O3 C10 C9 120.3(4) . .
O3 C10 C11 119.2(4) . .
C9 C10 C11 120.5(4) . .
C8 C11 C10 118.5(4) . .
C8 C11 C12 120.8(4) . .
C10 C11 C12 120.6(4) . .
C13 C12 C14 117.4(4) . .
C13 C12 C11 120.2(4) . .
C14 C12 C11 122.4(4) . .
C12 C13 C15 119.9(5) . 8_755
C16 C14 C12 119.5(4) 8_755 .
N2 C15 C13 122.7(5) . 8_765
N2 C16 C14 123.0(4) . 8_765
O2 C20 C21 108.3(5) . .
O4 C21 C20 115.6(5) . .
O3 C22 C23 103.1(11) . .
O3 C22 C24 110.5(11) . .
C23 C22 C24 20.3(7) . .
O6 C23 C22 115.5(12) . .
O5 C24 C22 115.3(17) . .
O10 N10 O11 119.0(15) . .
O10 N10 O12 116.4(15) . .
O11 N10 O12 120.4(15) . .
N10 O11 O12 29.7(8) . .
N10 O12 O11 29.9(8) . .
O17 N11 O15 109(2) . .
O17 N11 O16 120.2(17) . .
O15 N11 O16 127(2) . .
N11 O16 O17 30.3(9) . .
N11 O17 O16 29.5(9) . .
O3W O1W O2W 54.5(19) 3_755 .
O3W O1W O3W 8.7(8) 3_755 .
O2W O1W O3W 61.0(14) . .
O4W O2W O3W 98(3) . 3_755
O4W O2W O1W 141(3) . .
O3W O2W O1W 48.2(18) 3_755 .
O4W O2W O3W 79.6(19) . .
O3W O2W O3W 19(3) 3_755 .
O1W O2W O3W 66.0(17) . .
O3W O3W O1W 154.6(19) 3_755 3_755
O3W O3W O2W 120(8) 3_755 3_755
O1W O3W O2W 77(2) 3_755 3_755
O3W O3W O1W 16.7(15) 3_755 .
O1W O3W O1W 138(3) 3_755 .
O2W O3W O1W 130(4) 3_755 .
O3W O3W O2W 41(5) 3_755 .
O1W O3W O2W 150(4) 3_755 .
O2W O3W O2W 118(3) 3_755 .
O1W O3W O2W 53.0(13) . .
O3W O3W O4W 89(6) 3_755 .
O1W O3W O4W 107(3) 3_755 .
O2W O3W O4W 100.3(19) 3_755 .
O1W O3W O4W 99.1(17) . .
O2W O3W O4W 48.1(14) . .
O3W O3W O4W 74(6) 3_755 3_755
O1W O3W O4W 119(3) 3_755 3_755
O2W O3W O4W 46(2) 3_755 3_755
O1W O3W O4W 85(2) . 3_755
O2W O3W O4W 85.4(18) . 3_755
O4W O3W O4W 103.5(18) . 3_755
O2W O4W O3W 52.2(15) . .
O2W O4W O3W 35.6(12) . 3_755
O3W O4W O3W 16.6(11) . 3_755

loop_
_geom_bond_atom_site_label_1
_geom_bond_atom_site_label_2
_geom_bond_distance
_geom_bond_site_symmetry_2
Co1 O1 2.094(4) 3_755
Co1 O1 2.094(4) .
Co1 N2 2.145(4) .
Co1 N2 2.145(4) 3_755
Co1 N1 2.158(4) .
Co1 N1 2.158(4) 3_755
N1 C3 1.341(6) .
N1 C1 1.355(6) .
N2 C16 1.347(6) .
N2 C15 1.345(6) .
O2 C9 1.388(5) .
O2 C20 1.443(6) .
O3 C10 1.376(5) .
O3 C22 1.441(7) .
C1 C2 1.389(6) .
C2 C5 1.391(6) .
C3 C4 1.385(6) .
C4 C5 1.390(6) .
C5 C6 1.492(6) .
C6 C9 1.396(6) .
C6 C7 1.407(6) .
C7 C8 1.376(6) .
C8 C11 1.395(7) .
C9 C10 1.401(6) .
C10 C11 1.405(6) .
C11 C12 1.495(6) .
C12 C13 1.384(7) .
C12 C14 1.393(7) .
C13 C15 1.390(6) 8_755
C14 C16 1.386(6) 8_755
C15 C13 1.390(6) 8_765
C16 C14 1.386(6) 8_765
C20 C21 1.521(7) .
C21 O4 1.373(8) .
C22 C23 1.527(13) .
C22 C24 1.535(13) .
C23 O6 1.353(19) .
C24 O5 1.35(3) .
N10 O10 1.240(15) .
N10 O11 1.229(14) .
N10 O12 1.221(14) .
O11 O12 2.13(2) .
N11 O17 1.236(15) .
N11 O15 1.213(15) .
N11 O16 1.203(14) .
O16 O17 2.114(19) .
O1W O3W 0.94(2) 3_755
O1W O2W 1.22(3) .
O1W O3W 1.40(2) .
O2W O4W 1.26(3) .
O2W O3W 1.02(3) 3_755
O2W O3W 1.34(3) .
O3W O3W 0.50(4) 3_755
O3W O1W 0.94(2) 3_755
O3W O2W 1.02(3) 3_755
O3W O4W 1.67(4) .
O3W O4W 1.74(4) 3_755
O4W O3W 1.74(4) 3_755
